data_4064692
loop_
_publ_author_name
'Singh, Vinay K.'
'Bustelo, Emilio'
'de los R\'ios, Isaac'
'Mac\'ias-Arce, Ignacio'
'Puerta, M. Carmen'
'Valerga, Pedro'
'Ortu\~no, Manuel \'Angel'
'Ujaque, Gregori'
'Lled\'os, Agust\'i'

_publ_section_title
;
 Internal Alkyne Isomerization to Vinylidene versus Stable \p-Alkyne:
 Theoretical and Experimental Study on the Divergence of Analogous Cp*Ru
 and TpRu Systems
;
_journal_issue 15
_journal_name_full Organometallics
_journal_page_first 4014
_journal_paper_doi 10.1021/om200273v
_journal_volume 30
_journal_year 2011
_chemical_formula_moiety 'C20 H28 B Cl N7 P Ru S'
_chemical_formula_sum 'C20 H28 B Cl N7 P Ru S'
_chemical_formula_weight 576.86
_chemical_name_systematic
; 
chloro-{hydrogen-tris(pyrazolyl)borato-\k^3^-N,N',N''}-{2-(diisopropyl-
phosphanyl-mercapto)-pyridine-\k^2^-P,N}-ruthenium(II)
;
_space_group_IT_number 14
_symmetry_cell_setting monoclinic
_symmetry_Int_Tables_number 14
_symmetry_space_group_name_Hall '-P 2ybc'
_symmetry_space_group_name_H-M 'P 1 21/c 1'
_atom_sites_solution_hydrogens geom
_atom_sites_solution_primary direct
_atom_sites_solution_secondary difmap
_audit_creation_method SHELXL-97
_cell_angle_alpha 90.00
_cell_angle_beta 92.76(3)
_cell_angle_gamma 90.00
_cell_formula_units_Z 8
_cell_length_a 30.334(6)
_cell_length_b 10.568(2)
_cell_length_c 15.019(3)
_cell_measurement_reflns_used 4011
_cell_measurement_temperature 100(2)
_cell_measurement_theta_max 24.966
_cell_measurement_theta_min 2.349
_cell_volume 4809.1(16)
_computing_cell_refinement 'SAINT (Bruker, 2001)'
_computing_data_collection 'SMART (Bruker, 2001)'
_computing_data_reduction 'SAINT (Bruker, 2001)'
_computing_molecular_graphics 'ORTEP-3 vers. 1.08 (Farrugia, 2005)'
_computing_publication_material 'SHELXTL (Sheldrick, 2001)'
_computing_structure_refinement 'SHELXTL (Sheldrick, 2001)'
_computing_structure_solution 'SHELXTL (Sheldrick, 2001)'
_diffrn_ambient_temperature 100(2)
_diffrn_measured_fraction_theta_full 0.989
_diffrn_measured_fraction_theta_max 0.989
_diffrn_measurement_device_type 'Bruker SMART APEX CCD area detector'
_diffrn_measurement_method '1700 omega scan frames, 0.3 deg, 10 sec'
_diffrn_radiation_monochromator graphite
_diffrn_radiation_probe x-ray
_diffrn_radiation_type MoK\a
_diffrn_radiation_wavelength 0.71073
_diffrn_reflns_av_R_equivalents 0.0760
_diffrn_reflns_av_sigmaI/netI 0.0729
_diffrn_reflns_limit_h_max 33
_diffrn_reflns_limit_h_min -36
_diffrn_reflns_limit_k_max 12
_diffrn_reflns_limit_k_min -12
_diffrn_reflns_limit_l_max 17
_diffrn_reflns_limit_l_min -17
_diffrn_reflns_number 29934
_diffrn_reflns_theta_full 25.00
_diffrn_reflns_theta_max 25.00
_diffrn_reflns_theta_min 0.67
_diffrn_source 'fine-focus sealed tube'
_diffrn_source_type 'Bruker SMART APEX'
_diffrn_standards_decay_% 0.0012
_diffrn_standards_number 0
_exptl_absorpt_coefficient_mu 0.940
_exptl_absorpt_correction_T_max 0.960
_exptl_absorpt_correction_T_min 0.603
_exptl_absorpt_correction_type multi-scan
_exptl_absorpt_process_details '(SADABS; Sheldrick, 2004)'
_exptl_crystal_colour yellow
_exptl_crystal_density_diffrn 1.593
_exptl_crystal_density_method 'not measured'
_exptl_crystal_description plate
_exptl_crystal_F_000 2352
_exptl_crystal_size_max 0.56
_exptl_crystal_size_mid 0.52
_exptl_crystal_size_min 0.04
_refine_diff_density_max 0.998
_refine_diff_density_min -0.476
_refine_diff_density_rms 0.116
_refine_ls_extinction_method none
_refine_ls_goodness_of_fit_ref 1.068
_refine_ls_hydrogen_treatment constr
_refine_ls_matrix_type full
_refine_ls_number_parameters 585
_refine_ls_number_reflns 8374
_refine_ls_number_restraints 0
_refine_ls_restrained_S_all 1.068
_refine_ls_R_factor_all 0.0860
_refine_ls_R_factor_gt 0.0625
_refine_ls_shift/su_max 0.001
_refine_ls_shift/su_mean 0.000
_refine_ls_structure_factor_coef Fsqd
_refine_ls_weighting_details 'calc w=1/[\s^2^(Fo^2^)+(0.0492P)^2^+14.3646P] where P=(Fo^2^+2Fc^2^)/3'
_refine_ls_weighting_scheme calc
_refine_ls_wR_factor_gt 0.1191
_refine_ls_wR_factor_ref 0.1295
_reflns_number_gt 6835
_reflns_number_total 8374
_reflns_threshold_expression >2sigma(I)
_cod_data_source_file om200273v_si_002.cif
_cod_data_source_block pv0806
_cod_depositor_comments
;
 Replacing the "\K" substring with the "\k" substring in the
 values of the _chemical_name_common and _chemical_name_systematic
 data items.

 Antanas Vaitkus,
 2017-03-29
;
_cod_original_sg_symbol_H-M 'P 21/c'
_cod_database_code 4064692

loop_
_symmetry_equiv_pos_as_xyz
'x, y, z'
'-x, y+1/2, -z+1/2'
'-x, -y, -z'
'x, -y-1/2, z-1/2'

loop_
_atom_site_label
_atom_site_type_symbol
_atom_site_fract_x
_atom_site_fract_y
_atom_site_fract_z
_atom_site_U_iso_or_equiv
_atom_site_adp_type
_atom_site_occupancy
_atom_site_symmetry_multiplicity
_atom_site_calc_flag
_atom_site_refinement_flags
Ru1 Ru 0.392302(14) 0.53960(4) 0.09966(3) 0.01242(13) Uani 1 1 d .
Cl1 Cl 0.41495(4) 0.47995(13) -0.04705(9) 0.0157(3) Uani 1 1 d .
S1 S 0.36581(5) 0.26837(15) 0.21321(10) 0.0188(3) Uani 1 1 d .
P1 P 0.34164(5) 0.38991(15) 0.10838(10) 0.0149(3) Uani 1 1 d .
N1 N 0.34644(15) 0.6759(5) 0.0509(3) 0.0173(11) Uani 1 1 d .
N2 N 0.34525(15) 0.7913(5) 0.0922(3) 0.0171(11) Uani 1 1 d .
N3 N 0.43901(14) 0.6961(4) 0.0904(3) 0.0129(10) Uani 1 1 d .
N4 N 0.42623(15) 0.8111(5) 0.1214(3) 0.0162(11) Uani 1 1 d .
N5 N 0.38538(15) 0.6069(5) 0.2282(3) 0.0162(11) Uani 1 1 d .
N6 N 0.37928(15) 0.7335(5) 0.2409(3) 0.0187(11) Uani 1 1 d .
N7 N 0.43550(14) 0.4019(4) 0.1544(3) 0.0125(10) Uani 1 1 d .
C1 C 0.31069(19) 0.8578(6) 0.0577(4) 0.0236(15) Uani 1 1 d .
H1 H 0.3026 0.9407 0.0751 0.028 Uiso 1 1 calc R
C2 C 0.28916(19) 0.7860(6) -0.0067(4) 0.0207(14) Uani 1 1 d .
H2 H 0.2636 0.8083 -0.0422 0.025 Uiso 1 1 calc R
C3 C 0.31267(18) 0.6742(6) -0.0086(4) 0.0183(14) Uani 1 1 d .
H3 H 0.3056 0.6053 -0.0473 0.022 Uiso 1 1 calc R
C4 C 0.37945(19) 0.7568(6) 0.3296(4) 0.0200(14) Uani 1 1 d .
H4 H 0.3757 0.8376 0.3560 0.024 Uiso 1 1 calc R
C5 C 0.3858(2) 0.6464(6) 0.3750(4) 0.0263(16) Uani 1 1 d .
H5 H 0.3869 0.6346 0.4377 0.032 Uiso 1 1 calc R
C6 C 0.39034(19) 0.5544(6) 0.3097(4) 0.0206(14) Uani 1 1 d .
H6 H 0.3961 0.4673 0.3210 0.025 Uiso 1 1 calc R
C7 C 0.4561(2) 0.8987(6) 0.1001(4) 0.0208(14) Uani 1 1 d .
H7 H 0.4545 0.9864 0.1136 0.025 Uiso 1 1 calc R
C8 C 0.4889(2) 0.8417(6) 0.0562(4) 0.0234(15) Uani 1 1 d .
H8 H 0.5143 0.8803 0.0333 0.028 Uiso 1 1 calc R
C9 C 0.47716(19) 0.7153(6) 0.0520(4) 0.0187(14) Uani 1 1 d .
H9 H 0.4940 0.6509 0.0254 0.022 Uiso 1 1 calc R
C10 C 0.42223(18) 0.2980(5) 0.1978(4) 0.0150(13) Uani 1 1 d .
C11 C 0.4522(2) 0.2079(6) 0.2327(4) 0.0197(14) Uani 1 1 d .
H11 H 0.4417 0.1367 0.2641 0.024 Uiso 1 1 calc R
C12 C 0.49672(19) 0.2223(6) 0.2218(4) 0.0196(14) Uani 1 1 d .
H12 H 0.5175 0.1614 0.2440 0.023 Uiso 1 1 calc R
C13 C 0.51004(19) 0.3293(6) 0.1769(4) 0.0201(14) Uani 1 1 d .
H13 H 0.5405 0.3428 0.1680 0.024 Uiso 1 1 calc R
C14 C 0.47930(18) 0.4156(6) 0.1452(4) 0.0163(13) Uani 1 1 d .
H14 H 0.4893 0.4887 0.1154 0.020 Uiso 1 1 calc R
C15 C 0.28532(18) 0.4254(6) 0.1450(4) 0.0190(14) Uani 1 1 d .
H15 H 0.2672 0.4475 0.0899 0.023 Uiso 1 1 calc R
C16 C 0.2833(2) 0.5399(6) 0.2064(5) 0.0306(17) Uani 1 1 d .
H16A H 0.2524 0.5587 0.2178 0.046 Uiso 1 1 calc R
H16B H 0.2966 0.6131 0.1780 0.046 Uiso 1 1 calc R
H16C H 0.2995 0.5215 0.2630 0.046 Uiso 1 1 calc R
C17 C 0.26290(19) 0.3126(6) 0.1859(4) 0.0236(15) Uani 1 1 d .
H17A H 0.2778 0.2921 0.2434 0.035 Uiso 1 1 calc R
H17B H 0.2645 0.2397 0.1459 0.035 Uiso 1 1 calc R
H17C H 0.2319 0.3331 0.1948 0.035 Uiso 1 1 calc R
C18 C 0.3290(2) 0.2719(6) 0.0176(4) 0.0217(14) Uani 1 1 d .
H18 H 0.3050 0.2158 0.0382 0.026 Uiso 1 1 calc R
C19 C 0.3685(2) 0.1872(6) -0.0004(4) 0.0255(15) Uani 1 1 d .
H19A H 0.3601 0.1257 -0.0470 0.038 Uiso 1 1 calc R
H19B H 0.3779 0.1422 0.0544 0.038 Uiso 1 1 calc R
H19C H 0.3930 0.2394 -0.0199 0.038 Uiso 1 1 calc R
C20 C 0.3115(2) 0.3364(6) -0.0678(4) 0.0249(15) Uani 1 1 d .
H20A H 0.3349 0.3878 -0.0922 0.037 Uiso 1 1 calc R
H20B H 0.2865 0.3909 -0.0545 0.037 Uiso 1 1 calc R
H20C H 0.3018 0.2720 -0.1114 0.037 Uiso 1 1 calc R
B1 B 0.3813(2) 0.8269(7) 0.1633(5) 0.0211(16) Uani 1 1 d .
H1A H 0.3773 0.9158 0.1843 0.025 Uiso 1 1 calc R
Ru2 Ru 0.106290(14) 0.46692(4) 0.61249(3) 0.01279(13) Uani 1 1 d .
Cl2 Cl 0.07857(5) 0.59450(14) 0.48867(10) 0.0193(3) Uani 1 1 d .
S2 S 0.11407(5) 0.64081(15) 0.80800(10) 0.0202(4) Uani 1 1 d .
P2 P 0.14431(5) 0.61954(15) 0.68366(10) 0.0158(3) Uani 1 1 d .
N8 N 0.07182(15) 0.3119(4) 0.5424(3) 0.0132(10) Uani 1 1 d .
N9 N 0.09418(15) 0.1988(5) 0.5369(3) 0.0158(11) Uani 1 1 d .
N10 N 0.15865(15) 0.4127(5) 0.5374(3) 0.0146(11) Uani 1 1 d .
N11 N 0.17025(15) 0.2881(4) 0.5344(3) 0.0143(11) Uani 1 1 d .
N12 N 0.12203(15) 0.3271(4) 0.7057(3) 0.0150(11) Uani 1 1 d .
N13 N 0.13913(15) 0.2155(4) 0.6781(3) 0.0143(11) Uani 1 1 d .
N14 N 0.05462(15) 0.5242(4) 0.6935(3) 0.0150(11) Uani 1 1 d .
C21 C 0.0698(2) 0.1162(6) 0.4865(4) 0.0190(14) Uani 1 1 d .
H21 H 0.0782 0.0323 0.4722 0.023 Uiso 1 1 calc R
C22 C 0.03076(19) 0.1745(6) 0.4595(4) 0.0202(14) Uani 1 1 d .
H22 H 0.0069 0.1393 0.4245 0.024 Uiso 1 1 calc R
C23 C 0.03387(19) 0.2955(6) 0.4945(4) 0.0186(14) Uani 1 1 d .
H23 H 0.0119 0.3589 0.4856 0.022 Uiso 1 1 calc R
C24 C 0.20557(18) 0.2747(6) 0.4849(4) 0.0203(14) Uani 1 1 d .
H24 H 0.2197 0.1970 0.4720 0.024 Uiso 1 1 calc R
C25 C 0.21793(19) 0.3921(6) 0.4557(4) 0.0201(14) Uani 1 1 d .
H25 H 0.2419 0.4121 0.4198 0.024 Uiso 1 1 calc R
C26 C 0.18769(19) 0.4752(6) 0.4903(4) 0.0195(14) Uani 1 1 d .
H26 H 0.1877 0.5642 0.4815 0.023 Uiso 1 1 calc R
C27 C 0.14027(18) 0.1324(6) 0.7471(4) 0.0164(13) Uani 1 1 d .
H27 H 0.1503 0.0474 0.7447 0.020 Uiso 1 1 calc R
C28 C 0.12470(19) 0.1905(6) 0.8205(4) 0.0190(14) Uani 1 1 d .
H28 H 0.1221 0.1557 0.8783 0.023 Uiso 1 1 calc R
C29 C 0.11355(19) 0.3119(6) 0.7919(4) 0.0189(14) Uani 1 1 d .
H29 H 0.1016 0.3754 0.8284 0.023 Uiso 1 1 calc R
C30 C 0.06048(19) 0.5967(5) 0.7684(4) 0.0156(13) Uani 1 1 d .
C31 C 0.0257(2) 0.6375(6) 0.8177(4) 0.0215(14) Uani 1 1 d .
H31 H 0.0311 0.6883 0.8693 0.026 Uiso 1 1 calc R
C32 C -0.0165(2) 0.6037(6) 0.7910(4) 0.0222(14) Uani 1 1 d .
H32 H -0.0408 0.6309 0.8239 0.027 Uiso 1 1 calc R
C33 C -0.0234(2) 0.5301(6) 0.7163(4) 0.0205(14) Uani 1 1 d .
H33 H -0.0524 0.5054 0.6969 0.025 Uiso 1 1 calc R
C34 C 0.01258(19) 0.4926(5) 0.6698(4) 0.0156(13) Uani 1 1 d .
H34 H 0.0074 0.4417 0.6182 0.019 Uiso 1 1 calc R
C35 C 0.2029(2) 0.6013(6) 0.7226(4) 0.0225(14) Uani 1 1 d .
H35 H 0.2209 0.6256 0.6712 0.027 Uiso 1 1 calc R
C36 C 0.2150(2) 0.4658(6) 0.7450(5) 0.0374(19) Uani 1 1 d .
H36A H 0.2469 0.4595 0.7575 0.056 Uiso 1 1 calc R
H36B H 0.2063 0.4111 0.6945 0.056 Uiso 1 1 calc R
H36C H 0.1996 0.4390 0.7976 0.056 Uiso 1 1 calc R
C37 C 0.2180(2) 0.6864(6) 0.7993(5) 0.0313(17) Uani 1 1 d .
H37A H 0.2074 0.6522 0.8551 0.047 Uiso 1 1 calc R
H37B H 0.2059 0.7715 0.7894 0.047 Uiso 1 1 calc R
H37C H 0.2503 0.6904 0.8031 0.047 Uiso 1 1 calc R
C38 C 0.14369(19) 0.7865(6) 0.6445(4) 0.0192(14) Uani 1 1 d .
H38 H 0.1610 0.8377 0.6899 0.023 Uiso 1 1 calc R
C39 C 0.1663(2) 0.7992(6) 0.5561(4) 0.0240(15) Uani 1 1 d .
H39A H 0.1492 0.7535 0.5094 0.036 Uiso 1 1 calc R
H39B H 0.1961 0.7633 0.5624 0.036 Uiso 1 1 calc R
H39C H 0.1682 0.8888 0.5399 0.036 Uiso 1 1 calc R
C40 C 0.0966(2) 0.8403(6) 0.6379(4) 0.0245(15) Uani 1 1 d .
H40A H 0.0975 0.9295 0.6201 0.037 Uiso 1 1 calc R
H40B H 0.0834 0.8334 0.6959 0.037 Uiso 1 1 calc R
H40C H 0.0788 0.7925 0.5933 0.037 Uiso 1 1 calc R
B2 B 0.1415(2) 0.1894(7) 0.5785(5) 0.0172(15) Uani 1 1 d .
H2A H 0.1536 0.1027 0.5689 0.021 Uiso 1 1 calc R

loop_
_atom_site_aniso_label
_atom_site_aniso_U_11
_atom_site_aniso_U_22
_atom_site_aniso_U_33
_atom_site_aniso_U_23
_atom_site_aniso_U_13
_atom_site_aniso_U_12
Ru1 0.0123(2) 0.0126(3) 0.0124(2) -0.0009(2) 0.00049(18) -0.00082(19)
Cl1 0.0182(7) 0.0166(8) 0.0123(7) 0.0005(6) 0.0016(6) -0.0001(6)
S1 0.0185(8) 0.0190(8) 0.0190(8) 0.0044(7) 0.0009(6) -0.0034(6)
P1 0.0141(8) 0.0167(8) 0.0138(8) -0.0015(7) 0.0002(6) -0.0025(6)
N1 0.014(3) 0.020(3) 0.018(3) 0.000(2) 0.001(2) -0.001(2)
N2 0.015(3) 0.014(3) 0.022(3) -0.005(2) 0.001(2) -0.001(2)
N3 0.013(2) 0.010(3) 0.015(3) 0.000(2) -0.003(2) -0.001(2)
N4 0.020(3) 0.016(3) 0.013(3) -0.003(2) -0.003(2) 0.000(2)
N5 0.016(3) 0.013(3) 0.019(3) -0.004(2) 0.002(2) -0.004(2)
N6 0.015(3) 0.022(3) 0.019(3) -0.006(2) 0.002(2) -0.004(2)
N7 0.011(2) 0.015(3) 0.011(2) -0.003(2) -0.0022(19) -0.001(2)
C1 0.019(3) 0.025(4) 0.028(4) 0.004(3) 0.006(3) 0.005(3)
C2 0.015(3) 0.024(4) 0.023(3) 0.004(3) -0.003(3) 0.004(3)
C3 0.017(3) 0.017(3) 0.022(3) -0.001(3) 0.002(3) 0.000(3)
C4 0.016(3) 0.021(4) 0.023(4) -0.010(3) 0.004(3) -0.003(3)
C5 0.026(4) 0.032(4) 0.022(3) -0.010(3) 0.004(3) -0.009(3)
C6 0.019(3) 0.027(4) 0.015(3) 0.004(3) 0.002(3) -0.008(3)
C7 0.028(4) 0.011(3) 0.023(3) 0.004(3) -0.005(3) -0.006(3)
C8 0.027(4) 0.018(4) 0.026(4) 0.003(3) 0.001(3) -0.009(3)
C9 0.018(3) 0.026(4) 0.013(3) -0.001(3) 0.002(3) 0.000(3)
C10 0.014(3) 0.017(3) 0.014(3) 0.000(3) -0.001(2) -0.001(2)
C11 0.032(4) 0.011(3) 0.016(3) 0.002(3) -0.002(3) -0.002(3)
C12 0.020(3) 0.024(4) 0.014(3) 0.001(3) -0.004(3) 0.002(3)
C13 0.013(3) 0.031(4) 0.017(3) 0.003(3) 0.002(3) -0.002(3)
C14 0.018(3) 0.017(3) 0.014(3) 0.001(3) 0.001(2) -0.002(3)
C15 0.010(3) 0.032(4) 0.016(3) 0.000(3) -0.001(2) -0.004(3)
C16 0.021(4) 0.037(4) 0.035(4) -0.012(4) 0.012(3) -0.001(3)
C17 0.013(3) 0.038(4) 0.020(3) 0.003(3) 0.001(3) 0.000(3)
C18 0.023(3) 0.020(4) 0.022(3) -0.006(3) 0.004(3) -0.007(3)
C19 0.036(4) 0.017(3) 0.024(4) 0.002(3) 0.007(3) -0.002(3)
C20 0.026(4) 0.028(4) 0.021(3) -0.012(3) 0.001(3) -0.007(3)
B1 0.022(4) 0.014(4) 0.027(4) -0.003(3) -0.001(3) 0.001(3)
Ru2 0.0126(2) 0.0131(3) 0.0126(2) 0.0000(2) 0.00020(18) 0.00095(19)
Cl2 0.0198(8) 0.0182(8) 0.0196(8) 0.0028(6) -0.0026(6) 0.0014(6)
S2 0.0207(8) 0.0227(9) 0.0172(8) -0.0064(7) 0.0006(6) -0.0005(7)
P2 0.0160(8) 0.0146(8) 0.0166(8) -0.0006(7) 0.0006(6) 0.0005(6)
N8 0.014(3) 0.012(3) 0.014(3) 0.000(2) -0.001(2) 0.000(2)
N9 0.019(3) 0.015(3) 0.014(3) -0.003(2) 0.001(2) 0.000(2)
N10 0.012(3) 0.015(3) 0.016(3) 0.000(2) 0.002(2) 0.003(2)
N11 0.016(3) 0.013(3) 0.014(3) -0.002(2) 0.000(2) 0.000(2)
N12 0.018(3) 0.013(3) 0.015(3) -0.002(2) 0.003(2) 0.003(2)
N13 0.015(3) 0.012(3) 0.015(3) 0.004(2) -0.005(2) 0.003(2)
N14 0.018(3) 0.012(3) 0.014(3) 0.001(2) 0.000(2) 0.002(2)
C21 0.031(4) 0.015(3) 0.012(3) -0.002(3) 0.002(3) -0.006(3)
C22 0.017(3) 0.028(4) 0.015(3) -0.001(3) -0.003(3) -0.003(3)
C23 0.016(3) 0.021(4) 0.019(3) 0.003(3) 0.005(3) -0.002(3)
C24 0.014(3) 0.024(4) 0.023(3) -0.002(3) 0.000(3) 0.005(3)
C25 0.012(3) 0.028(4) 0.021(3) 0.004(3) 0.003(3) -0.002(3)
C26 0.016(3) 0.020(3) 0.022(3) -0.002(3) -0.002(3) -0.002(3)
C27 0.012(3) 0.015(3) 0.022(3) 0.003(3) -0.008(2) -0.003(2)
C28 0.023(3) 0.021(4) 0.013(3) 0.002(3) -0.006(3) 0.000(3)
C29 0.018(3) 0.023(4) 0.016(3) -0.005(3) -0.001(3) -0.001(3)
C30 0.024(3) 0.008(3) 0.015(3) 0.001(3) -0.001(3) -0.003(3)
C31 0.026(4) 0.023(4) 0.015(3) 0.000(3) 0.000(3) 0.004(3)
C32 0.019(3) 0.026(4) 0.022(3) -0.001(3) 0.009(3) 0.008(3)
C33 0.018(3) 0.022(4) 0.021(3) 0.007(3) -0.003(3) -0.004(3)
C34 0.018(3) 0.012(3) 0.016(3) 0.003(2) 0.002(2) 0.003(2)
C35 0.020(3) 0.026(4) 0.021(3) 0.000(3) -0.001(3) 0.003(3)
C36 0.028(4) 0.028(4) 0.055(5) -0.016(4) -0.018(3) 0.002(3)
C37 0.028(4) 0.029(4) 0.036(4) -0.003(3) -0.013(3) -0.005(3)
C38 0.016(3) 0.015(3) 0.026(4) -0.006(3) -0.003(3) -0.004(3)
C39 0.030(4) 0.013(3) 0.029(4) 0.004(3) 0.000(3) 0.001(3)
C40 0.030(4) 0.013(3) 0.030(4) -0.004(3) 0.003(3) 0.004(3)
B2 0.018(4) 0.012(4) 0.023(4) 0.001(3) 0.006(3) 0.002(3)

loop_
_atom_type_symbol
_atom_type_description
_atom_type_scat_dispersion_real
_atom_type_scat_dispersion_imag
_atom_type_scat_source
C C 0.0033 0.0016 'International Tables Vol C Tables 4.2.6.8 and 6.1.1.4'
H H 0.0000 0.0000 'International Tables Vol C Tables 4.2.6.8 and 6.1.1.4'
B B 0.0013 0.0007 'International Tables Vol C Tables 4.2.6.8 and 6.1.1.4'
N N 0.0061 0.0033 'International Tables Vol C Tables 4.2.6.8 and 6.1.1.4'
P P 0.1023 0.0942 'International Tables Vol C Tables 4.2.6.8 and 6.1.1.4'
S S 0.1246 0.1234 'International Tables Vol C Tables 4.2.6.8 and 6.1.1.4'
Cl Cl 0.1484 0.1585 'International Tables Vol C Tables 4.2.6.8 and 6.1.1.4'
Ru Ru -1.2594 0.8363 'International Tables Vol C Tables 4.2.6.8 and 6.1.1.4'

loop_
_geom_angle_atom_site_label_1
_geom_angle_atom_site_label_2
_geom_angle_atom_site_label_3
_geom_angle
N5 Ru1 N7 87.83(18)
N5 Ru1 N1 89.69(19)
N7 Ru1 N1 176.60(17)
N5 Ru1 N3 83.99(18)
N7 Ru1 N3 98.93(17)
N1 Ru1 N3 83.11(18)
N5 Ru1 P1 95.04(13)
N7 Ru1 P1 84.45(13)
N1 Ru1 P1 93.46(14)
N3 Ru1 P1 176.43(13)
N5 Ru1 Cl1 168.52(13)
N7 Ru1 Cl1 88.69(13)
N1 Ru1 Cl1 94.19(14)
N3 Ru1 Cl1 85.75(13)
P1 Ru1 Cl1 95.50(6)
C10 S1 P1 95.6(2)
C15 P1 C18 101.0(3)
C15 P1 S1 101.0(2)
C18 P1 S1 100.8(2)
C15 P1 Ru1 121.6(2)
C18 P1 Ru1 123.4(2)
S1 P1 Ru1 105.01(8)
C3 N1 N2 106.3(5)
C3 N1 Ru1 134.4(4)
N2 N1 Ru1 118.8(4)
C1 N2 N1 109.2(5)
C1 N2 B1 130.9(5)
N1 N2 B1 119.9(5)
C9 N3 N4 106.2(5)
C9 N3 Ru1 136.1(4)
N4 N3 Ru1 117.2(3)
C7 N4 N3 109.1(5)
C7 N4 B1 130.0(5)
N3 N4 B1 120.5(5)
C6 N5 N6 106.6(5)
C6 N5 Ru1 133.8(4)
N6 N5 Ru1 119.1(4)
C4 N6 N5 108.8(5)
C4 N6 B1 129.3(5)
N5 N6 B1 120.9(5)
C14 N7 C10 117.1(5)
C14 N7 Ru1 118.9(4)
C10 N7 Ru1 124.0(4)
N2 C1 C2 108.6(6)
N2 C1 H1 125.7
C2 C1 H1 125.7
C1 C2 C3 105.0(5)
C1 C2 H2 127.5
C3 C2 H2 127.5
N1 C3 C2 111.0(6)
N1 C3 H3 124.5
C2 C3 H3 124.5
N6 C4 C5 109.3(6)
N6 C4 H4 125.4
C5 C4 H4 125.4
C4 C5 C6 105.3(6)
C4 C5 H5 127.4
C6 C5 H5 127.4
N5 C6 C5 110.0(6)
N5 C6 H6 125.0
C5 C6 H6 125.0
N4 C7 C8 109.1(5)
N4 C7 H7 125.4
C8 C7 H7 125.4
C7 C8 C9 104.9(5)
C7 C8 H8 127.6
C9 C8 H8 127.6
N3 C9 C8 110.7(5)
N3 C9 H9 124.6
C8 C9 H9 124.6
N7 C10 C11 122.1(5)
N7 C10 S1 121.4(4)
C11 C10 S1 116.5(4)
C12 C11 C10 120.1(6)
C12 C11 H11 119.9
C10 C11 H11 119.9
C11 C12 C13 117.3(6)
C11 C12 H12 121.3
C13 C12 H12 121.3
C14 C13 C12 120.1(5)
C14 C13 H13 120.0
C12 C13 H13 120.0
N7 C14 C13 123.2(5)
N7 C14 H14 118.4
C13 C14 H14 118.4
C17 C15 C16 110.3(5)
C17 C15 P1 113.4(4)
C16 C15 P1 113.9(4)
C17 C15 H15 106.2
C16 C15 H15 106.2
P1 C15 H15 106.2
C15 C16 H16A 109.5
C15 C16 H16B 109.5
H16A C16 H16B 109.5
C15 C16 H16C 109.5
H16A C16 H16C 109.5
H16B C16 H16C 109.5
C15 C17 H17A 109.5
C15 C17 H17B 109.5
H17A C17 H17B 109.5
C15 C17 H17C 109.5
H17A C17 H17C 109.5
H17B C17 H17C 109.5
C20 C18 C19 110.9(5)
C20 C18 P1 111.4(4)
C19 C18 P1 112.5(4)
C20 C18 H18 107.2
C19 C18 H18 107.2
P1 C18 H18 107.2
C18 C19 H19A 109.5
C18 C19 H19B 109.5
H19A C19 H19B 109.5
C18 C19 H19C 109.5
H19A C19 H19C 109.5
H19B C19 H19C 109.5
C18 C20 H20A 109.5
C18 C20 H20B 109.5
H20A C20 H20B 109.5
C18 C20 H20C 109.5
H20A C20 H20C 109.5
H20B C20 H20C 109.5
N6 B1 N2 108.5(5)
N6 B1 N4 108.1(5)
N2 B1 N4 107.7(5)
N6 B1 H1A 110.8
N2 B1 H1A 110.8
N4 B1 H1A 110.8
N10 Ru2 N12 90.71(18)
N10 Ru2 N14 177.71(18)
N12 Ru2 N14 88.20(18)
N10 Ru2 N8 83.80(18)
N12 Ru2 N8 83.12(18)
N14 Ru2 N8 98.07(18)
N10 Ru2 P2 93.95(14)
N12 Ru2 P2 95.45(14)
N14 Ru2 P2 84.15(14)
N8 Ru2 P2 177.31(13)
N10 Ru2 Cl2 89.03(14)
N12 Ru2 Cl2 167.74(14)
N14 Ru2 Cl2 92.46(13)
N8 Ru2 Cl2 84.66(13)
P2 Ru2 Cl2 96.80(6)
C30 S2 P2 96.0(2)
C35 P2 C38 101.1(3)
C35 P2 S2 100.4(2)
C38 P2 S2 100.3(2)
C35 P2 Ru2 122.9(2)
C38 P2 Ru2 122.6(2)
S2 P2 Ru2 105.20(8)
C23 N8 N9 105.6(5)
C23 N8 Ru2 137.3(4)
N9 N8 Ru2 116.9(3)
C21 N9 N8 109.7(5)
C21 N9 B2 131.2(5)
N8 N9 B2 118.9(4)
C26 N10 N11 106.5(5)
C26 N10 Ru2 134.1(4)
N11 N10 Ru2 119.4(3)
C24 N11 N10 109.5(5)
C24 N11 B2 131.0(5)
N10 N11 B2 119.4(4)
C29 N12 N13 106.5(5)
C29 N12 Ru2 133.4(4)
N13 N12 Ru2 119.4(3)
C27 N13 N12 108.9(5)
C27 N13 B2 129.1(5)
N12 N13 B2 119.4(5)
C34 N14 C30 116.1(5)
C34 N14 Ru2 119.6(4)
C30 N14 Ru2 124.2(4)
N9 C21 C22 108.3(5)
N9 C21 H21 125.8
C22 C21 H21 125.8
C21 C22 C23 105.0(5)
C21 C22 H22 127.5
C23 C22 H22 127.5
N8 C23 C22 111.4(5)
N8 C23 H23 124.3
C22 C23 H23 124.3
N11 C24 C25 108.6(5)
N11 C24 H24 125.7
C25 C24 H24 125.7
C24 C25 C26 104.9(5)
C24 C25 H25 127.6
C26 C25 H25 127.6
N10 C26 C25 110.6(5)
N10 C26 H26 124.7
C25 C26 H26 124.7
N13 C27 C28 109.1(5)
N13 C27 H27 125.4
C28 C27 H27 125.4
C27 C28 C29 104.8(5)
C27 C28 H28 127.6
C29 C28 H28 127.6
N12 C29 C28 110.7(5)
N12 C29 H29 124.7
C28 C29 H29 124.7
N14 C30 C31 122.8(5)
N14 C30 S2 120.4(4)
C31 C30 S2 116.7(5)
C32 C31 C30 119.1(6)
C32 C31 H31 120.4
C30 C31 H31 120.4
C31 C32 C33 119.3(5)
C31 C32 H32 120.4
C33 C32 H32 120.4
C32 C33 C34 118.9(6)
C32 C33 H33 120.5
C34 C33 H33 120.5
N14 C34 C33 123.7(6)
N14 C34 H34 118.2
C33 C34 H34 118.2
C36 C35 C37 109.4(5)
C36 C35 P2 112.8(4)
C37 C35 P2 115.3(4)
C36 C35 H35 106.3
C37 C35 H35 106.3
P2 C35 H35 106.3
C35 C36 H36A 109.5
C35 C36 H36B 109.5
H36A C36 H36B 109.5
C35 C36 H36C 109.5
H36A C36 H36C 109.5
H36B C36 H36C 109.5
C35 C37 H37A 109.5
C35 C37 H37B 109.5
H37A C37 H37B 109.5
C35 C37 H37C 109.5
H37A C37 H37C 109.5
H37B C37 H37C 109.5
C39 C38 C40 111.5(5)
C39 C38 P2 111.1(4)
C40 C38 P2 111.5(4)
C39 C38 H38 107.5
C40 C38 H38 107.5
P2 C38 H38 107.5
C38 C39 H39A 109.5
C38 C39 H39B 109.5
H39A C39 H39B 109.5
C38 C39 H39C 109.5
H39A C39 H39C 109.5
H39B C39 H39C 109.5
C38 C40 H40A 109.5
C38 C40 H40B 109.5
H40A C40 H40B 109.5
C38 C40 H40C 109.5
H40A C40 H40C 109.5
H40B C40 H40C 109.5
N13 B2 N11 110.8(5)
N13 B2 N9 107.4(5)
N11 B2 N9 108.7(5)
N13 B2 H2A 110.0
N11 B2 H2A 110.0
N9 B2 H2A 110.0

loop_
_geom_bond_atom_site_label_1
_geom_bond_atom_site_label_2
_geom_bond_distance
Ru1 N5 2.077(5)
Ru1 N7 2.100(5)
Ru1 N1 2.109(5)
Ru1 N3 2.187(4)
Ru1 P1 2.2138(16)
Ru1 Cl1 2.4229(15)
S1 C10 1.766(6)
S1 P1 2.134(2)
P1 C15 1.858(6)
P1 C18 1.874(6)
N1 C3 1.326(7)
N1 N2 1.370(6)
N2 C1 1.345(7)
N2 B1 1.538(8)
N3 C9 1.333(7)
N3 N4 1.365(6)
N4 C7 1.344(7)
N4 B1 1.538(8)
N5 C6 1.346(7)
N5 N6 1.366(7)
N6 C4 1.354(8)
N6 B1 1.532(9)
N7 C14 1.350(7)
N7 C10 1.348(7)
C1 C2 1.369(9)
C1 H1 0.9500
C2 C3 1.381(8)
C2 H2 0.9500
C3 H3 0.9500
C4 C5 1.361(9)
C4 H4 0.9500
C5 C6 1.392(9)
C5 H5 0.9500
C6 H6 0.9500
C7 C8 1.361(9)
C7 H7 0.9500
C8 C9 1.384(8)
C8 H8 0.9500
C9 H9 0.9500
C10 C11 1.399(8)
C11 C12 1.378(8)
C11 H11 0.9500
C12 C13 1.386(8)
C12 H12 0.9500
C13 C14 1.373(8)
C13 H13 0.9500
C14 H14 0.9500
C15 C17 1.517(8)
C15 C16 1.524(8)
C15 H15 1.0000
C16 H16A 0.9800
C16 H16B 0.9800
C16 H16C 0.9800
C17 H17A 0.9800
C17 H17B 0.9800
C17 H17C 0.9800
C18 C20 1.524(9)
C18 C19 1.532(8)
C18 H18 1.0000
C19 H19A 0.9800
C19 H19B 0.9800
C19 H19C 0.9800
C20 H20A 0.9800
C20 H20B 0.9800
C20 H20C 0.9800
B1 H1A 1.0000
Ru2 N10 2.073(4)
Ru2 N12 2.075(5)
Ru2 N14 2.118(5)
Ru2 N8 2.186(5)
Ru2 P2 2.2261(17)
Ru2 Cl2 2.4150(16)
S2 C30 1.766(6)
S2 P2 2.132(2)
P2 C35 1.855(6)
P2 C38 1.860(6)
N8 C23 1.339(7)
N8 N9 1.379(6)
N9 C21 1.352(7)
N9 B2 1.540(8)
N10 C26 1.332(7)
N10 N11 1.364(6)
N11 C24 1.341(7)
N11 B2 1.530(8)
N12 C29 1.342(7)
N12 N13 1.361(6)
N13 C27 1.357(7)
N13 B2 1.526(8)
N14 C34 1.349(7)
N14 C30 1.366(7)
C21 C22 1.379(8)
C21 H21 0.9500
C22 C23 1.384(8)
C22 H22 0.9500
C23 H23 0.9500
C24 C25 1.374(8)
C24 H24 0.9500
C25 C26 1.388(8)
C25 H25 0.9500
C26 H26 0.9500
C27 C28 1.366(8)
C27 H27 0.9500
C28 C29 1.389(8)
C28 H28 0.9500
C29 H29 0.9500
C30 C31 1.386(8)
C31 C32 1.371(8)
C31 H31 0.9500
C32 C33 1.373(9)
C32 H32 0.9500
C33 C34 1.382(8)
C33 H33 0.9500
C34 H34 0.9500
C35 C36 1.512(9)
C35 C37 1.514(9)
C35 H35 1.0000
C36 H36A 0.9800
C36 H36B 0.9800
C36 H36C 0.9800
C37 H37A 0.9800
C37 H37B 0.9800
C37 H37C 0.9800
C38 C39 1.529(8)
C38 C40 1.537(8)
C38 H38 1.0000
C39 H39A 0.9800
C39 H39B 0.9800
C39 H39C 0.9800
C40 H40A 0.9800
C40 H40B 0.9800
C40 H40C 0.9800
B2 H2A 1.0000

loop_
_geom_torsion_atom_site_label_1
_geom_torsion_atom_site_label_2
_geom_torsion_atom_site_label_3
_geom_torsion_atom_site_label_4
_geom_torsion
C10 S1 P1 C15 -156.4(3)
C10 S1 P1 C18 100.0(3)
C10 S1 P1 Ru1 -29.1(2)
N5 Ru1 P1 C15 51.7(3)
N7 Ru1 P1 C15 139.0(3)
N1 Ru1 P1 C15 -38.3(3)
Cl1 Ru1 P1 C15 -132.9(2)
N5 Ru1 P1 C18 -175.9(3)
N7 Ru1 P1 C18 -88.6(3)
N1 Ru1 P1 C18 94.1(3)
Cl1 Ru1 P1 C18 -0.4(2)
N5 Ru1 P1 S1 -61.72(15)
N7 Ru1 P1 S1 25.60(14)
N1 Ru1 P1 S1 -151.71(15)
Cl1 Ru1 P1 S1 113.74(8)
N5 Ru1 N1 C3 -137.3(6)
N3 Ru1 N1 C3 138.7(6)
P1 Ru1 N1 C3 -42.2(5)
Cl1 Ru1 N1 C3 53.5(5)
N5 Ru1 N1 N2 33.7(4)
N3 Ru1 N1 N2 -50.3(4)
P1 Ru1 N1 N2 128.7(4)
Cl1 Ru1 N1 N2 -135.5(4)
C3 N1 N2 C1 0.4(6)
Ru1 N1 N2 C1 -172.9(4)
C3 N1 N2 B1 -177.7(5)
Ru1 N1 N2 B1 9.0(6)
N5 Ru1 N3 C9 143.6(6)
N7 Ru1 N3 C9 56.7(6)
N1 Ru1 N3 C9 -126.0(6)
Cl1 Ru1 N3 C9 -31.3(6)
N5 Ru1 N3 N4 -45.8(4)
N7 Ru1 N3 N4 -132.6(4)
N1 Ru1 N3 N4 44.6(4)
Cl1 Ru1 N3 N4 139.4(4)
C9 N3 N4 C7 1.2(6)
Ru1 N3 N4 C7 -172.1(4)
C9 N3 N4 B1 175.0(5)
Ru1 N3 N4 B1 1.7(6)
N7 Ru1 N5 C6 -24.5(5)
N1 Ru1 N5 C6 153.2(5)
N3 Ru1 N5 C6 -123.7(5)
P1 Ru1 N5 C6 59.8(5)
Cl1 Ru1 N5 C6 -96.9(8)
N7 Ru1 N5 N6 146.6(4)
N1 Ru1 N5 N6 -35.7(4)
N3 Ru1 N5 N6 47.4(4)
P1 Ru1 N5 N6 -129.2(4)
Cl1 Ru1 N5 N6 74.1(9)
C6 N5 N6 C4 -1.5(6)
Ru1 N5 N6 C4 -174.8(4)
C6 N5 N6 B1 168.2(5)
Ru1 N5 N6 B1 -5.1(6)
N5 Ru1 N7 C14 -104.6(4)
N3 Ru1 N7 C14 -21.0(4)
P1 Ru1 N7 C14 160.1(4)
Cl1 Ru1 N7 C14 64.4(4)
N5 Ru1 N7 C10 76.4(4)
N3 Ru1 N7 C10 159.9(4)
P1 Ru1 N7 C10 -18.9(4)
Cl1 Ru1 N7 C10 -114.6(4)
N1 N2 C1 C2 -0.2(7)
B1 N2 C1 C2 177.6(6)
N2 C1 C2 C3 -0.1(7)
N2 N1 C3 C2 -0.4(6)
Ru1 N1 C3 C2 171.4(4)
C1 C2 C3 N1 0.3(7)
N5 N6 C4 C5 0.3(6)
B1 N6 C4 C5 -168.3(6)
N6 C4 C5 C6 1.0(7)
N6 N5 C6 C5 2.2(6)
Ru1 N5 C6 C5 174.0(4)
C4 C5 C6 N5 -2.0(7)
N3 N4 C7 C8 -0.8(7)
B1 N4 C7 C8 -173.8(6)
N4 C7 C8 C9 0.1(7)
N4 N3 C9 C8 -1.1(6)
Ru1 N3 C9 C8 170.2(4)
C7 C8 C9 N3 0.7(7)
C14 N7 C10 C11 0.4(8)
Ru1 N7 C10 C11 179.5(4)
C14 N7 C10 S1 -179.3(4)
Ru1 N7 C10 S1 -0.3(7)
P1 S1 C10 N7 20.1(5)
P1 S1 C10 C11 -159.7(4)
N7 C10 C11 C12 -1.3(9)
S1 C10 C11 C12 178.4(5)
C10 C11 C12 C13 1.2(9)
C11 C12 C13 C14 -0.1(9)
C10 N7 C14 C13 0.6(8)
Ru1 N7 C14 C13 -178.5(4)
C12 C13 C14 N7 -0.8(9)
C18 P1 C15 C17 64.7(5)
S1 P1 C15 C17 -38.7(4)
Ru1 P1 C15 C17 -154.1(4)
C18 P1 C15 C16 -168.0(5)
S1 P1 C15 C16 88.5(5)
Ru1 P1 C15 C16 -26.9(5)
C15 P1 C18 C20 77.5(5)
S1 P1 C18 C20 -178.9(4)
Ru1 P1 C18 C20 -62.7(5)
C15 P1 C18 C19 -157.2(4)
S1 P1 C18 C19 -53.6(4)
Ru1 P1 C18 C19 62.6(5)
C4 N6 B1 N2 -132.4(6)
N5 N6 B1 N2 60.2(7)
C4 N6 B1 N4 111.0(6)
N5 N6 B1 N4 -56.3(7)
C1 N2 B1 N6 120.4(6)
N1 N2 B1 N6 -62.0(7)
C1 N2 B1 N4 -122.8(6)
N1 N2 B1 N4 54.7(7)
C7 N4 B1 N6 -131.0(6)
N3 N4 B1 N6 56.7(7)
C7 N4 B1 N2 112.0(7)
N3 N4 B1 N2 -60.4(7)
C30 S2 P2 C35 -158.9(3)
C30 S2 P2 C38 97.6(3)
C30 S2 P2 Ru2 -30.4(2)
N10 Ru2 P2 C35 -39.9(3)
N12 Ru2 P2 C35 51.2(3)
N14 Ru2 P2 C35 138.8(3)
Cl2 Ru2 P2 C35 -129.4(2)
N10 Ru2 P2 C38 93.4(3)
N12 Ru2 P2 C38 -175.5(3)
N14 Ru2 P2 C38 -87.9(3)
Cl2 Ru2 P2 C38 3.9(2)
N10 Ru2 P2 S2 -153.44(15)
N12 Ru2 P2 S2 -62.34(14)
N14 Ru2 P2 S2 25.28(14)
Cl2 Ru2 P2 S2 117.07(8)
N10 Ru2 N8 C23 -127.7(6)
N12 Ru2 N8 C23 140.8(6)
N14 Ru2 N8 C23 53.7(6)
Cl2 Ru2 N8 C23 -38.1(5)
N10 Ru2 N8 N9 46.0(4)
N12 Ru2 N8 N9 -45.5(4)
N14 Ru2 N8 N9 -132.7(4)
Cl2 Ru2 N8 N9 135.6(4)
C23 N8 N9 C21 -0.1(6)
Ru2 N8 N9 C21 -175.7(3)
C23 N8 N9 B2 174.7(5)
Ru2 N8 N9 B2 -0.9(6)
N12 Ru2 N10 C26 -142.1(6)
N8 Ru2 N10 C26 134.9(6)
P2 Ru2 N10 C26 -46.6(5)
Cl2 Ru2 N10 C26 50.2(5)
N12 Ru2 N10 N11 34.0(4)
N8 Ru2 N10 N11 -49.0(4)
P2 Ru2 N10 N11 129.5(4)
Cl2 Ru2 N10 N11 -133.8(4)
C26 N10 N11 C24 -0.9(6)
Ru2 N10 N11 C24 -178.0(4)
C26 N10 N11 B2 -176.6(5)
Ru2 N10 N11 B2 6.3(6)
N10 Ru2 N12 C29 157.5(5)
N14 Ru2 N12 C29 -20.5(5)
N8 Ru2 N12 C29 -118.8(5)
P2 Ru2 N12 C29 63.5(5)
Cl2 Ru2 N12 C29 -113.8(7)
N10 Ru2 N12 N13 -33.7(4)
N14 Ru2 N12 N13 148.3(4)
N8 Ru2 N12 N13 49.9(4)
P2 Ru2 N12 N13 -127.8(4)
Cl2 Ru2 N12 N13 55.0(8)
C29 N12 N13 C27 1.0(6)
Ru2 N12 N13 C27 -170.5(3)
C29 N12 N13 B2 164.6(5)
Ru2 N12 N13 B2 -7.0(6)
N12 Ru2 N14 C34 -103.4(4)
N8 Ru2 N14 C34 -20.6(4)
P2 Ru2 N14 C34 160.9(4)
Cl2 Ru2 N14 C34 64.4(4)
N12 Ru2 N14 C30 79.2(5)
N8 Ru2 N14 C30 162.0(4)
P2 Ru2 N14 C30 -16.5(4)
Cl2 Ru2 N14 C30 -113.1(4)
N8 N9 C21 C22 -0.9(6)
B2 N9 C21 C22 -174.8(5)
N9 C21 C22 C23 1.4(6)
N9 N8 C23 C22 1.0(6)
Ru2 N8 C23 C22 175.2(4)
C21 C22 C23 N8 -1.5(7)
N10 N11 C24 C25 0.9(7)
B2 N11 C24 C25 175.9(6)
N11 C24 C25 C26 -0.5(7)
N11 N10 C26 C25 0.6(6)
Ru2 N10 C26 C25 177.0(4)
C24 C25 C26 N10 -0.1(7)
N12 N13 C27 C28 -1.2(6)
B2 N13 C27 C28 -162.7(5)
N13 C27 C28 C29 0.8(6)
N13 N12 C29 C28 -0.5(6)
Ru2 N12 C29 C28 169.3(4)
C27 C28 C29 N12 -0.2(7)
C34 N14 C30 C31 -0.6(8)
Ru2 N14 C30 C31 176.9(4)
C34 N14 C30 S2 178.3(4)
Ru2 N14 C30 S2 -4.2(7)
P2 S2 C30 N14 22.9(5)
P2 S2 C30 C31 -158.0(4)
N14 C30 C31 C32 0.4(9)
S2 C30 C31 C32 -178.6(5)
C30 C31 C32 C33 0.1(9)
C31 C32 C33 C34 -0.3(9)
C30 N14 C34 C33 0.4(8)
Ru2 N14 C34 C33 -177.2(4)
C32 C33 C34 N14 0.0(9)
C38 P2 C35 C36 -170.7(5)
S2 P2 C35 C36 86.5(5)
Ru2 P2 C35 C36 -29.4(6)
C38 P2 C35 C37 62.7(5)
S2 P2 C35 C37 -40.1(5)
Ru2 P2 C35 C37 -156.0(4)
C35 P2 C38 C39 74.1(5)
S2 P2 C38 C39 177.1(4)
Ru2 P2 C38 C39 -67.3(5)
C35 P2 C38 C40 -160.9(4)
S2 P2 C38 C40 -57.9(4)
Ru2 P2 C38 C40 57.7(5)
C27 N13 B2 N11 -139.6(6)
N12 N13 B2 N11 60.6(7)
C27 N13 B2 N9 101.8(6)
N12 N13 B2 N9 -58.0(6)
C24 N11 B2 N13 125.2(6)
N10 N11 B2 N13 -60.2(7)
C24 N11 B2 N9 -117.0(6)
N10 N11 B2 N9 57.6(7)
C21 N9 B2 N13 -125.6(6)
N8 N9 B2 N13 60.9(6)
C21 N9 B2 N11 114.4(6)
N8 N9 B2 N11 -59.0(6)
